data_4087640
loop_
_publ_author_name
'Speck, J. Matth\"aus'
'Korb, Marcus'
'Schade, Alexander'
'Spange, Stefan'
'Lang, Heinrich'

_publ_section_title
;
 Ferrocenes Bridged by Ethylenediamino Thiophene: Varying Charge Transfer
 Properties in a Series of 3,4-Di-N-substituted 2,5-Diferrocenyl
 Thiophenes
;
_journal_issue 15
_journal_name_full Organometallics
_journal_page_first 3788
_journal_paper_doi 10.1021/acs.organomet.5b00450
_journal_volume 34
_journal_year 2015
_chemical_formula_moiety 'C28 H28 Fe2 N2 S'
_chemical_formula_sum 'C28 H28 Fe2 N2 S'
_chemical_formula_weight 536.28
_space_group_crystal_system orthorhombic
_space_group_IT_number 43
_space_group_name_Hall 'F 2 -2d'
_space_group_name_H-M_alt 'F d d 2'
_atom_sites_solution_hydrogens geom
_audit_creation_method SHELXL-2013
_cell_angle_alpha 90
_cell_angle_beta 90
_cell_angle_gamma 90
_cell_formula_units_Z 8
_cell_length_a 19.8701(5)
_cell_length_b 17.2782(5)
_cell_length_c 12.7919(4)
_cell_measurement_reflns_used 3661
_cell_measurement_temperature 110.10(14)
_cell_measurement_theta_max 27.8530
_cell_measurement_theta_min 3.9560
_cell_volume 4391.7(2)
_computing_cell_refinement
;
CrysAlisPro, Agilent Technologies,
Version 1.171.36.28 (release 01-02-2013 CrysAlis171 .NET)
(compiled Feb  1 2013,16:14:44)
;
_computing_data_collection
;
CrysAlisPro, Agilent Technologies,
Version 1.171.36.28 (release 01-02-2013 CrysAlis171 .NET)
(compiled Feb  1 2013,16:14:44)
;
_computing_data_reduction
;
CrysAlisPro, Agilent Technologies,
Version 1.171.36.28 (release 01-02-2013 CrysAlis171 .NET)
(compiled Feb  1 2013,16:14:44)
;
_computing_structure_refinement 'SHELXL-2013 (Sheldrick, 2013)'
_computing_structure_solution 'SHELXS-2013 (Sheldrick, 2013)'
_diffrn_ambient_temperature 110.00(14)
_diffrn_measured_fraction_theta_full 0.992
_diffrn_measured_fraction_theta_max 0.992
_diffrn_measurement_device_type 'oxford gemini s'
_diffrn_measurement_method '\w scans'
_diffrn_radiation_type MoK\a
_diffrn_radiation_wavelength 0.71073
_diffrn_reflns_av_R_equivalents 0.0257
_diffrn_reflns_av_unetI/netI 0.0314
_diffrn_reflns_Laue_measured_fraction_full 0.992
_diffrn_reflns_Laue_measured_fraction_max 0.992
_diffrn_reflns_limit_h_max 23
_diffrn_reflns_limit_h_min -23
_diffrn_reflns_limit_k_max 17
_diffrn_reflns_limit_k_min -20
_diffrn_reflns_limit_l_max 15
_diffrn_reflns_limit_l_min -15
_diffrn_reflns_number 5450
_diffrn_reflns_point_group_measured_fraction_full 0.919
_diffrn_reflns_point_group_measured_fraction_max 0.919
_diffrn_reflns_theta_full 25.000
_diffrn_reflns_theta_max 24.992
_diffrn_reflns_theta_min 3.659
_diffrn_standards_decay_% 0
_diffrn_standards_interval_count 50
_diffrn_standards_interval_time 10
_diffrn_standards_number 2
_exptl_absorpt_coefficient_mu 1.437
_exptl_absorpt_correction_T_max 1.00000
_exptl_absorpt_correction_T_min 0.88355
_exptl_absorpt_correction_type multi-scan
_exptl_absorpt_process_details
;
CrysAlisPro, Agilent Technologies,
Version 1.171.36.28 (release 01-02-2013 CrysAlis171 .NET)
(compiled Feb  1 2013,16:14:44)
Empirical absorption correction using spherical harmonics,
 implemented in SCALE3 ABSPACK scaling algorithm.
;
_exptl_crystal_colour orange
_exptl_crystal_density_diffrn 1.622
_exptl_crystal_description block
_exptl_crystal_F_000 2224
_exptl_crystal_size_max 0.3
_exptl_crystal_size_mid 0.25
_exptl_crystal_size_min 0.2
_refine_diff_density_max 0.323
_refine_diff_density_min -0.196
_refine_diff_density_rms 0.054
_refine_ls_abs_structure_details
;
 Flack x determined using 727 quotients [(I+)-(I-)]/[(I+)+(I-)]
 (Parsons and Flack (2004), Acta Cryst. A60, s61).
;
_refine_ls_abs_structure_Flack -0.024(12)
_refine_ls_extinction_method none
_refine_ls_goodness_of_fit_ref 1.063
_refine_ls_hydrogen_treatment constr
_refine_ls_matrix_type full
_refine_ls_number_parameters 151
_refine_ls_number_reflns 1775
_refine_ls_number_restraints 1
_refine_ls_restrained_S_all 1.063
_refine_ls_R_factor_all 0.0239
_refine_ls_R_factor_gt 0.0224
_refine_ls_shift/su_max 0.002
_refine_ls_shift/su_mean 0.000
_refine_ls_structure_factor_coef Fsqd
_refine_ls_weighting_details 'w=1/[\s^2^(Fo^2^)+(0.0262P)^2^] where P=(Fo^2^+2Fc^2^)/3'
_refine_ls_weighting_scheme calc
_refine_ls_wR_factor_gt 0.0494
_refine_ls_wR_factor_ref 0.0498
_reflns_Friedel_coverage 0.766
_reflns_Friedel_fraction_full 0.838
_reflns_Friedel_fraction_max 0.838
_reflns_number_gt 1725
_reflns_number_total 1775
_reflns_threshold_expression 'I > 2\s(I)'
_cod_data_source_file om5b00450_si_002.cif
_cod_data_source_block JMS-135
_cod_database_code 4087640
_shelx_space_group_comment
;
The symmetry employed for this shelxl refinement is uniquely defined
by the following loop, which should always be used as a source of
symmetry information in preference to the above space-group names.
They are only intended as comments.
;
_shelxl_version_number 2013-4

loop_
_space_group_symop_operation_xyz
'x, y, z'
'-x, -y, z'
'x+1/4, -y+1/4, z+1/4'
'-x+1/4, y+1/4, z+1/4'
'x, y+1/2, z+1/2'
'-x, -y+1/2, z+1/2'
'x+1/4, -y+3/4, z+3/4'
'-x+1/4, y+3/4, z+3/4'
'x+1/2, y, z+1/2'
'-x+1/2, -y, z+1/2'
'x+3/4, -y+1/4, z+3/4'
'-x+3/4, y+1/4, z+3/4'
'x+1/2, y+1/2, z'
'-x+1/2, -y+1/2, z'
'x+3/4, -y+3/4, z+1/4'
'-x+3/4, y+3/4, z+1/4'

loop_
_atom_site_label
_atom_site_type_symbol
_atom_site_fract_x
_atom_site_fract_y
_atom_site_fract_z
_atom_site_U_iso_or_equiv
_atom_site_adp_type
_atom_site_occupancy
_atom_site_site_symmetry_order
_atom_site_calc_flag
_atom_site_refinement_flags_posn
_atom_site_refinement_flags_adp
_atom_site_refinement_flags_occupancy
C3 C 0.78399(18) 1.2294(2) 2.1413(3) 0.0221(8) Uani 1 1 d . . .
H3A H 0.8081 1.2418 2.2051 0.027 Uiso 1 1 calc R U .
H3B H 0.7770 1.1739 2.1394 0.027 Uiso 1 1 calc R U .
C4 C 0.8664(2) 1.3193(2) 2.0706(3) 0.0283(9) Uani 1 1 d . . .
H4A H 0.8893 1.3333 2.0073 0.042 Uiso 1 1 calc R U .
H4B H 0.8988 1.3068 2.1236 0.042 Uiso 1 1 calc R U .
H4C H 0.8392 1.3620 2.0938 0.042 Uiso 1 1 calc R U .
C1 C 0.81307(17) 1.2570(2) 1.8589(3) 0.0178(8) Uani 1 1 d . . .
C2 C 0.78620(16) 1.25325(18) 1.9577(3) 0.0163(7) Uani 1 1 d . . .
C5 C 0.88320(17) 1.26508(19) 1.8243(3) 0.0163(7) Uani 1 1 d . . .
C6 C 0.94252(18) 1.2334(2) 1.8709(3) 0.0186(8) Uani 1 1 d . . .
H6 H 0.9440 1.2036 1.9314 0.022 Uiso 1 1 calc R U .
C7 C 0.99868(19) 1.2552(2) 1.8094(3) 0.0192(8) Uani 1 1 d . . .
H7 H 1.0433 1.2424 1.8225 0.023 Uiso 1 1 calc R U .
C8 C 0.97505(15) 1.29962(19) 1.7249(4) 0.0193(7) Uani 1 1 d . . .
H8 H 1.0015 1.3212 1.6725 0.023 Uiso 1 1 calc R U .
C9 C 0.90463(16) 1.30588(19) 1.7329(3) 0.0166(7) Uani 1 1 d . . .
H9 H 0.8767 1.3322 1.6866 0.020 Uiso 1 1 calc R U .
C10 C 0.87139(19) 1.0984(2) 1.7020(3) 0.0248(9) Uani 1 1 d . . .
H10 H 0.8323 1.0878 1.7393 0.030 Uiso 1 1 calc R U .
C11 C 0.93664(18) 1.07401(18) 1.7282(4) 0.0240(8) Uani 1 1 d . . .
H11 H 0.9482 1.0446 1.7864 0.029 Uiso 1 1 calc R U .
C12 C 0.98152(19) 1.1015(2) 1.6521(3) 0.0240(9) Uani 1 1 d . . .
H12 H 1.0277 1.0929 1.6506 0.029 Uiso 1 1 calc R U .
C13 C 0.9441(2) 1.1447(2) 1.5777(3) 0.0239(9) Uani 1 1 d . . .
H13 H 0.9614 1.1699 1.5194 0.029 Uiso 1 1 calc R U .
C14 C 0.8757(2) 1.1422(2) 1.6086(3) 0.0275(9) Uani 1 1 d . . .
H14 H 0.8399 1.1653 1.5737 0.033 Uiso 1 1 calc R U .
N1 N 0.82386(14) 1.25287(19) 2.0514(2) 0.0211(7) Uani 1 1 d . . .
S1 S 0.7500 1.2500 1.76603(10) 0.0210(3) Uani 1 2 d S T P
Fe1 Fe 0.93206(2) 1.19207(3) 1.72287(4) 0.01463(14) Uani 1 1 d . . .

loop_
_atom_site_aniso_label
_atom_site_aniso_U_11
_atom_site_aniso_U_22
_atom_site_aniso_U_33
_atom_site_aniso_U_23
_atom_site_aniso_U_13
_atom_site_aniso_U_12
C3 0.027(2) 0.0236(19) 0.0157(18) 0.0006(16) -0.0027(16) -0.0025(17)
C4 0.028(2) 0.032(2) 0.025(2) -0.0061(19) -0.0026(18) -0.0014(17)
C1 0.0166(19) 0.0181(19) 0.0187(19) -0.0028(16) -0.0007(15) 0.0023(14)
C2 0.0181(17) 0.0138(17) 0.0169(18) 0.0000(15) -0.0023(15) 0.0018(13)
C5 0.0185(18) 0.0146(17) 0.0157(17) -0.0049(15) -0.0010(15) 0.0017(14)
C6 0.0217(19) 0.0177(19) 0.0164(18) -0.0026(16) -0.0026(16) 0.0009(15)
C7 0.0152(16) 0.0178(19) 0.0247(18) -0.0054(15) -0.0023(16) -0.0006(14)
C8 0.0206(16) 0.0152(16) 0.0220(16) -0.0016(16) 0.004(2) -0.0064(14)
C9 0.0193(16) 0.0129(15) 0.0177(19) -0.0015(15) -0.0046(19) 0.0015(14)
C10 0.027(2) 0.0161(18) 0.031(2) -0.0075(17) 0.0032(18) -0.0071(15)
C11 0.036(2) 0.0119(15) 0.0240(18) 0.001(2) 0.0018(18) 0.0021(16)
C12 0.025(2) 0.020(2) 0.026(2) -0.0053(17) 0.0017(18) 0.0046(16)
C13 0.037(2) 0.020(2) 0.0155(19) -0.0044(16) 0.0045(17) -0.0015(18)
C14 0.032(2) 0.023(2) 0.027(2) -0.0099(17) -0.0147(19) 0.0036(18)
N1 0.0210(15) 0.0255(18) 0.0167(15) -0.0013(14) -0.0030(13) -0.0031(14)
S1 0.0155(6) 0.0324(7) 0.0150(6) 0.000 0.000 0.0017(6)
Fe1 0.0151(2) 0.0131(2) 0.0157(2) -0.0014(2) -0.0003(2) 0.0003(2)

loop_
_atom_type_symbol
_atom_type_description
_atom_type_scat_dispersion_real
_atom_type_scat_dispersion_imag
_atom_type_scat_source
C C 0.0033 0.0016 'International Tables Vol C Tables 4.2.6.8 and 6.1.1.4'
H H 0.0000 0.0000 'International Tables Vol C Tables 4.2.6.8 and 6.1.1.4'
N N 0.0061 0.0033 'International Tables Vol C Tables 4.2.6.8 and 6.1.1.4'
S S 0.1246 0.1234 'International Tables Vol C Tables 4.2.6.8 and 6.1.1.4'
Fe Fe 0.3463 0.8444 'International Tables Vol C Tables 4.2.6.8 and 6.1.1.4'

loop_
_geom_angle_atom_site_label_1
_geom_angle_atom_site_label_2
_geom_angle_atom_site_label_3
_geom_angle
_geom_angle_site_symmetry_1
_geom_angle_site_symmetry_3
N1 C3 C3 110.6(3) . 14_675
N1 C3 H3A 109.5 . .
C3 C3 H3A 109.5 14_675 .
N1 C3 H3B 109.5 . .
C3 C3 H3B 109.5 14_675 .
H3A C3 H3B 108.1 . .
N1 C4 H4A 109.5 . .
N1 C4 H4B 109.5 . .
H4A C4 H4B 109.5 . .
N1 C4 H4C 109.5 . .
H4A C4 H4C 109.5 . .
H4B C4 H4C 109.5 . .
C2 C1 C5 130.6(3) . .
C2 C1 S1 110.3(2) . .
C5 C1 S1 119.1(3) . .
C1 C2 N1 125.1(3) . .
C1 C2 C2 113.0(2) . 14_675
N1 C2 C2 121.86(17) . 14_675
C9 C5 C6 106.5(3) . .
C9 C5 C1 125.2(3) . .
C6 C5 C1 128.3(3) . .
C9 C5 Fe1 69.3(2) . .
C6 C5 Fe1 68.84(19) . .
C1 C5 Fe1 125.5(2) . .
C7 C6 C5 108.4(3) . .
C7 C6 Fe1 69.9(2) . .
C5 C6 Fe1 70.2(2) . .
C7 C6 H6 125.8 . .
C5 C6 H6 125.8 . .
Fe1 C6 H6 125.6 . .
C8 C7 C6 108.0(3) . .
C8 C7 Fe1 70.0(2) . .
C6 C7 Fe1 69.4(2) . .
C8 C7 H7 126.0 . .
C6 C7 H7 126.0 . .
Fe1 C7 H7 126.1 . .
C7 C8 C9 108.5(3) . .
C7 C8 Fe1 69.7(2) . .
C9 C8 Fe1 69.8(2) . .
C7 C8 H8 125.7 . .
C9 C8 H8 125.7 . .
Fe1 C8 H8 126.3 . .
C8 C9 C5 108.6(3) . .
C8 C9 Fe1 69.9(2) . .
C5 C9 Fe1 69.92(19) . .
C8 C9 H9 125.7 . .
C5 C9 H9 125.7 . .
Fe1 C9 H9 126.0 . .
C11 C10 C14 107.8(3) . .
C11 C10 Fe1 70.2(2) . .
C14 C10 Fe1 69.5(2) . .
C11 C10 H10 126.1 . .
C14 C10 H10 126.1 . .
Fe1 C10 H10 125.8 . .
C12 C11 C10 108.6(4) . .
C12 C11 Fe1 70.6(2) . .
C10 C11 Fe1 69.56(19) . .
C12 C11 H11 125.7 . .
C10 C11 H11 125.7 . .
Fe1 C11 H11 125.7 . .
C11 C12 C13 108.1(3) . .
C11 C12 Fe1 69.41(19) . .
C13 C12 Fe1 69.2(2) . .
C11 C12 H12 125.9 . .
C13 C12 H12 125.9 . .
Fe1 C12 H12 127.0 . .
C14 C13 C12 107.4(3) . .
C14 C13 Fe1 69.2(2) . .
C12 C13 Fe1 70.3(2) . .
C14 C13 H13 126.3 . .
C12 C13 H13 126.3 . .
Fe1 C13 H13 125.7 . .
C13 C14 C10 108.0(3) . .
C13 C14 Fe1 70.1(2) . .
C10 C14 Fe1 69.7(2) . .
C13 C14 H14 126.0 . .
C10 C14 H14 126.0 . .
Fe1 C14 H14 125.8 . .
C2 N1 C4 116.8(3) . .
C2 N1 C3 112.6(3) . .
C4 N1 C3 113.9(3) . .
C1 S1 C1 93.3(2) 14_675 .
C14 Fe1 C6 150.98(16) . .
C14 Fe1 C10 40.77(16) . .
C6 Fe1 C10 117.51(15) . .
C14 Fe1 C7 166.75(16) . .
C6 Fe1 C7 40.67(14) . .
C10 Fe1 C7 151.66(15) . .
C14 Fe1 C11 68.02(17) . .
C6 Fe1 C11 108.35(18) . .
C10 Fe1 C11 40.28(15) . .
C7 Fe1 C11 119.12(16) . .
C14 Fe1 C13 40.67(15) . .
C6 Fe1 C13 167.01(14) . .
C10 Fe1 C13 68.40(15) . .
C7 Fe1 C13 129.08(15) . .
C11 Fe1 C13 67.99(18) . .
C14 Fe1 C9 107.82(15) . .
C6 Fe1 C9 68.33(16) . .
C10 Fe1 C9 127.95(14) . .
C7 Fe1 C9 67.95(15) . .
C11 Fe1 C9 165.93(15) . .
C13 Fe1 C9 118.30(16) . .
C14 Fe1 C8 128.61(17) . .
C6 Fe1 C8 68.06(18) . .
C10 Fe1 C8 166.24(15) . .
C7 Fe1 C8 40.24(16) . .
C11 Fe1 C8 152.63(14) . .
C13 Fe1 C8 109.06(17) . .
C9 Fe1 C8 40.25(13) . .
C14 Fe1 C5 117.02(15) . .
C6 Fe1 C5 40.93(13) . .
C10 Fe1 C5 106.93(14) . .
C7 Fe1 C5 68.64(14) . .
C11 Fe1 C5 127.82(16) . .
C13 Fe1 C5 151.14(15) . .
C9 Fe1 C5 40.83(15) . .
C8 Fe1 C5 68.37(15) . .
C14 Fe1 C12 67.93(16) . .
C6 Fe1 C12 128.90(15) . .
C10 Fe1 C12 67.69(15) . .
C7 Fe1 C12 109.60(16) . .
C11 Fe1 C12 40.02(16) . .
C13 Fe1 C12 40.47(15) . .
C9 Fe1 C12 152.43(15) . .
C8 Fe1 C12 119.81(15) . .
C5 Fe1 C12 166.15(14) . .

loop_
_geom_bond_atom_site_label_1
_geom_bond_atom_site_label_2
_geom_bond_distance
_geom_bond_site_symmetry_2
C3 N1 1.455(5) .
C3 C3 1.527(7) 14_675
C3 H3A 0.9700 .
C3 H3B 0.9700 .
C4 N1 1.447(5) .
C4 H4A 0.9600 .
C4 H4B 0.9600 .
C4 H4C 0.9600 .
C1 C2 1.373(5) .
C1 C5 1.469(5) .
C1 S1 1.731(4) .
C2 N1 1.413(4) .
C2 C2 1.443(6) 14_675
C5 C9 1.429(5) .
C5 C6 1.430(5) .
C5 Fe1 2.053(3) .
C6 C7 1.417(5) .
C6 Fe1 2.035(4) .
C6 H6 0.9300 .
C7 C8 1.406(6) .
C7 Fe1 2.041(4) .
C7 H7 0.9300 .
C8 C9 1.407(4) .
C8 Fe1 2.045(3) .
C8 H8 0.9300 .
C9 Fe1 2.045(3) .
C9 H9 0.9300 .
C10 C11 1.404(5) .
C10 C14 1.417(5) .
C10 Fe1 2.035(3) .
C10 H10 0.9300 .
C11 C12 1.404(6) .
C11 Fe1 2.043(3) .
C11 H11 0.9300 .
C12 C13 1.419(5) .
C12 Fe1 2.058(4) .
C12 H12 0.9300 .
C13 C14 1.417(5) .
C13 Fe1 2.044(4) .
C13 H13 0.9300 .
C14 Fe1 2.033(4) .
C14 H14 0.9300 .
S1 C1 1.731(4) 14_675

loop_
_geom_torsion_atom_site_label_1
_geom_torsion_atom_site_label_2
_geom_torsion_atom_site_label_3
_geom_torsion_atom_site_label_4
_geom_torsion
_geom_torsion_site_symmetry_1
_geom_torsion_site_symmetry_4
C5 C1 C2 N1 -3.3(6) . .
S1 C1 C2 N1 176.3(3) . .
C5 C1 C2 C2 178.9(4) . 14_675
S1 C1 C2 C2 -1.6(4) . 14_675
C2 C1 C5 C9 -146.3(4) . .
S1 C1 C5 C9 34.2(5) . .
C2 C1 C5 C6 35.5(6) . .
S1 C1 C5 C6 -144.0(3) . .
C2 C1 C5 Fe1 125.4(4) . .
S1 C1 C5 Fe1 -54.1(4) . .
C9 C5 C6 C7 0.4(4) . .
C1 C5 C6 C7 178.9(3) . .
Fe1 C5 C6 C7 59.7(3) . .
C9 C5 C6 Fe1 -59.3(2) . .
C1 C5 C6 Fe1 119.2(4) . .
C5 C6 C7 C8 -0.3(4) . .
Fe1 C6 C7 C8 59.6(3) . .
C5 C6 C7 Fe1 -59.9(3) . .
C6 C7 C8 C9 0.0(4) . .
Fe1 C7 C8 C9 59.3(3) . .
C6 C7 C8 Fe1 -59.2(3) . .
C7 C8 C9 C5 0.2(4) . .
Fe1 C8 C9 C5 59.4(2) . .
C7 C8 C9 Fe1 -59.2(3) . .
C6 C5 C9 C8 -0.4(4) . .
C1 C5 C9 C8 -179.0(3) . .
Fe1 C5 C9 C8 -59.4(3) . .
C6 C5 C9 Fe1 59.0(2) . .
C1 C5 C9 Fe1 -119.5(3) . .
C14 C10 C11 C12 -0.4(4) . .
Fe1 C10 C11 C12 -60.0(2) . .
C14 C10 C11 Fe1 59.6(3) . .
C10 C11 C12 C13 0.8(4) . .
Fe1 C11 C12 C13 -58.6(3) . .
C10 C11 C12 Fe1 59.4(2) . .
C11 C12 C13 C14 -0.9(4) . .
Fe1 C12 C13 C14 -59.5(3) . .
C11 C12 C13 Fe1 58.7(3) . .
C12 C13 C14 C10 0.6(4) . .
Fe1 C13 C14 C10 -59.6(2) . .
C12 C13 C14 Fe1 60.2(3) . .
C11 C10 C14 C13 -0.1(4) . .
Fe1 C10 C14 C13 59.9(3) . .
C11 C10 C14 Fe1 -60.0(3) . .
C1 C2 N1 C4 59.9(4) . .
C2 C2 N1 C4 -122.4(4) 14_675 .
C1 C2 N1 C3 -165.7(3) . .
C2 C2 N1 C3 12.0(5) 14_675 .
C3 C3 N1 C2 -45.5(5) 14_675 .
C3 C3 N1 C4 90.3(4) 14_675 .
C2 C1 S1 C1 0.59(17) . 14_675
C5 C1 S1 C1 -179.8(4) . 14_675
